data_7016932
loop_
_publ_author_name
'Yu, Jiangang'
'Huang, Wei'
'Wang, Lin'
'Redshaw, Carl'
'Sun, Wen-Hua'

_publ_section_title
;
 2-[1-(2,6-Dibenzhydryl-4-methylphenylimino)ethyl]-6-[1-(arylimino)ethyl]pyridylcobalt(ii)
 dichlorides: Synthesis, characterization and ethylene polymerization
 behavior.
;
_journal_issue 39
_journal_name_full 'Dalton transactions (Cambridge, England : 2003)'
_journal_page_first 10209
_journal_page_last 10214
_journal_paper_doi 10.1039/c1dt11062d
_journal_volume 40
_journal_year 2011
_chemical_formula_sum 'C50 H45 Cl2 Co N3'
_chemical_formula_weight 817.72
_chemical_name_systematic
;
?
;
_space_group_IT_number 14
_symmetry_cell_setting monoclinic
_symmetry_space_group_name_Hall '-P 2yn'
_symmetry_space_group_name_H-M 'P 1 21/n 1'
_atom_sites_solution_hydrogens geom
_atom_sites_solution_primary direct
_atom_sites_solution_secondary difmap
_audit_creation_method SHELXL-97
_cell_angle_alpha 90.00
_cell_angle_beta 106.94(3)
_cell_angle_gamma 90.00
_cell_formula_units_Z 4
_cell_length_a 9.5984(19)
_cell_length_b 34.200(7)
_cell_length_c 13.446(3)
_cell_measurement_temperature 173(2)
_cell_measurement_theta_max 27.48
_cell_measurement_theta_min 1.19
_cell_volume 4222.3(17)
_computing_cell_refinement 'CrystalClear (Rigaku Inc., 2007)'
_computing_data_collection 'CrystalClear (Rigaku Inc., 2007)'
_computing_data_reduction 'CrystalClear (Rigaku Inc., 2007)'
_computing_molecular_graphics 'XP in Siemens SHELXTL (Sheldrick, 1994)'
_computing_publication_material 'SHELX97 (Sheldrick, 1997)'
_computing_structure_refinement 'SHELXL-97 (Sheldrick, 1997)'
_computing_structure_solution 'SHELXS-97 (Sheldrick, 1990)'
_diffrn_ambient_temperature 173(2)
_diffrn_measured_fraction_theta_full 0.999
_diffrn_measured_fraction_theta_max 0.999
_diffrn_measurement_device_type 'Saturn724+ CCD'
_diffrn_measurement_method '\w scans at fixed \c = 45\%'
_diffrn_radiation_monochromator graphite
_diffrn_radiation_source 'sealed tube'
_diffrn_radiation_type MoK\a
_diffrn_radiation_wavelength 0.71073
_diffrn_reflns_av_R_equivalents 0.0746
_diffrn_reflns_av_sigmaI/netI 0.0707
_diffrn_reflns_limit_h_max 12
_diffrn_reflns_limit_h_min -12
_diffrn_reflns_limit_k_max 44
_diffrn_reflns_limit_k_min -32
_diffrn_reflns_limit_l_max 17
_diffrn_reflns_limit_l_min -12
_diffrn_reflns_number 34568
_diffrn_reflns_theta_full 27.48
_diffrn_reflns_theta_max 27.48
_diffrn_reflns_theta_min 1.19
_exptl_absorpt_coefficient_mu 0.571
_exptl_absorpt_correction_T_max 0.9395
_exptl_absorpt_correction_T_min 0.8468
_exptl_absorpt_correction_type numerical
_exptl_absorpt_process_details 'SADABS (Sheldrick, 1996)'
_exptl_crystal_colour colorless
_exptl_crystal_density_diffrn 1.286
_exptl_crystal_density_method 'not measured'
_exptl_crystal_description prism
_exptl_crystal_F_000 1708
_exptl_crystal_size_max 0.200
_exptl_crystal_size_mid 0.200
_exptl_crystal_size_min 0.200
_refine_diff_density_max 0.461
_refine_diff_density_min -0.545
_refine_diff_density_rms 0.130
_refine_ls_extinction_method none
_refine_ls_goodness_of_fit_ref 1.259
_refine_ls_hydrogen_treatment constr
_refine_ls_matrix_type full
_refine_ls_number_parameters 505
_refine_ls_number_reflns 9681
_refine_ls_number_restraints 0
_refine_ls_restrained_S_all 1.259
_refine_ls_R_factor_gt 0.0939
_refine_ls_shift/su_max 0.000
_refine_ls_shift/su_mean 0.000
_refine_ls_structure_factor_coef Fsqd
_refine_ls_weighting_details 'calc w=1/[\s^2^(Fo^2^)+(0.0871P)^2^+5.0146P] where P=(Fo^2^+2Fc^2^)/3'
_refine_ls_weighting_scheme calc
_refine_ls_wR_factor_gt 0.2220
_refine_ls_wR_factor_ref 0.2378
_reflns_number_gt 8115
_reflns_number_total 9681
_reflns_threshold_expression >2sigma(I)
_cod_data_source_file c1dt11062d.txt
_cod_data_source_block Co1
_cod_depositor_comments
;
The following automatic conversions were performed:

'_symmetry_cell_setting' value 'Monoclinic' changed to 'monoclinic'
according to /home/saulius/struct/CIF-dictionaries/cif_core.dic
dictionary named 'cif_core.dic' version 2.4.1 from 2010-06-29.

Automatic conversion script
Id: cif_fix_values 1715 2011-07-08 13:25:40Z adriana 
;
_cod_original_cell_volume 4222.4(15)
_cod_original_sg_symbol_H-M P2(1)/n
_cod_database_code 7016932
_refine_ls_r_factor_ref 0.1132

loop_
_symmetry_equiv_pos_as_xyz
'x, y, z'
'-x+1/2, y+1/2, -z+1/2'
'-x, -y, -z'
'x-1/2, -y-1/2, z-1/2'

loop_
_atom_site_label
_atom_site_type_symbol
_atom_site_fract_x
_atom_site_fract_y
_atom_site_fract_z
_atom_site_U_iso_or_equiv
_atom_site_adp_type
_atom_site_occupancy
_atom_site_symmetry_multiplicity
_atom_site_calc_flag
_atom_site_refinement_flags
Co1 Co 0.70778(6) 0.185120(17) 0.17827(5) 0.02742(18) Uani 1 1 d .
Cl2 Cl 0.67682(13) 0.19496(4) 0.34144(9) 0.0395(3) Uani 1 1 d .
Cl1 Cl 0.94127(13) 0.17579(4) 0.18678(13) 0.0523(4) Uani 1 1 d .
N2 N 0.4865(4) 0.18923(10) 0.1173(3) 0.0284(8) Uani 1 1 d .
N1 N 0.6284(4) 0.12534(10) 0.1472(3) 0.0261(7) Uani 1 1 d .
N3 N 0.6692(4) 0.24321(11) 0.1120(3) 0.0319(8) Uani 1 1 d .
C14 C 0.8177(5) 0.07869(12) 0.2411(3) 0.0286(9) Uani 1 1 d .
C15 C 0.9300(5) 0.05350(12) 0.2371(3) 0.0297(9) Uani 1 1 d .
H15A H 0.9888 0.0422 0.3000 0.036 Uiso 1 1 calc R
C1 C 0.9320(5) 0.08727(13) 0.4345(3) 0.0328(10) Uani 1 1 d .
C22 C 0.5118(5) 0.08463(13) -0.0837(3) 0.0320(9) Uani 1 1 d .
C7 C 0.7935(5) 0.09117(13) 0.3443(3) 0.0292(9) Uani 1 1 d .
H7A H 0.7707 0.1197 0.3374 0.035 Uiso 1 1 calc R
C35 C 0.4921(5) 0.12047(12) 0.1356(3) 0.0278(9) Uani 1 1 d .
C16 C 0.9592(5) 0.04429(13) 0.1447(3) 0.0305(9) Uani 1 1 d .
C40 C 0.4277(5) 0.22465(13) 0.0924(3) 0.0307(9) Uani 1 1 d .
C36 C 0.4042(5) 0.15761(13) 0.1176(3) 0.0316(9) Uani 1 1 d .
C17 C 0.8712(5) 0.06055(12) 0.0533(3) 0.0293(9) Uani 1 1 d .
H17A H 0.8895 0.0544 -0.0107 0.035 Uiso 1 1 calc R
C27 C 0.3866(5) 0.10736(15) -0.1137(4) 0.0389(11) Uani 1 1 d .
H27A H 0.3952 0.1350 -0.1141 0.047 Uiso 1 1 calc R
C21 C 0.6606(5) 0.10427(13) -0.0472(3) 0.0291(9) Uani 1 1 d .
H21A H 0.6416 0.1316 -0.0281 0.035 Uiso 1 1 calc R
C19 C 0.7301(4) 0.09408(12) 0.1477(3) 0.0254(8) Uani 1 1 d .
C28 C 0.7348(5) 0.10822(13) -0.1333(3) 0.0306(9) Uani 1 1 d .
C23 C 0.4956(5) 0.04405(14) -0.0858(3) 0.0368(10) Uani 1 1 d .
H23A H 0.5793 0.0278 -0.0661 0.044 Uiso 1 1 calc R
C43 C 0.7838(5) 0.26951(13) 0.1043(4) 0.0349(10) Uani 1 1 d .
C2 C 1.0396(5) 0.11604(14) 0.4484(4) 0.0376(11) Uani 1 1 d .
H2A H 1.0234 0.1378 0.4025 0.045 Uiso 1 1 calc R
C33 C 0.8356(5) 0.13772(15) -0.1264(4) 0.0398(11) Uani 1 1 d .
H33A H 0.8610 0.1543 -0.0671 0.048 Uiso 1 1 calc R
C8 C 0.6631(5) 0.07178(15) 0.3641(3) 0.0351(10) Uani 1 1 d .
C42 C 0.5374(5) 0.25528(13) 0.0917(4) 0.0333(10) Uani 1 1 d .
C18 C 0.7563(5) 0.08567(12) 0.0529(3) 0.0282(9) Uani 1 1 d .
C34 C 0.4148(5) 0.08235(13) 0.1347(4) 0.0355(10) Uani 1 1 d .
H34A H 0.4857 0.0609 0.1478 0.053 Uiso 1 1 calc R
H34B H 0.3430 0.0786 0.0667 0.053 Uiso 1 1 calc R
H34C H 0.3652 0.0826 0.1889 0.053 Uiso 1 1 calc R
C24 C 0.3579(6) 0.02737(16) -0.1166(4) 0.0427(12) Uani 1 1 d .
H24A H 0.3482 -0.0003 -0.1191 0.051 Uiso 1 1 calc R
C20 C 1.0887(5) 0.01880(14) 0.1451(4) 0.0381(11) Uani 1 1 d .
H20A H 1.0928 0.0153 0.0736 0.057 Uiso 1 1 calc R
H20B H 1.0784 -0.0068 0.1751 0.057 Uiso 1 1 calc R
H20C H 1.1785 0.0314 0.1867 0.057 Uiso 1 1 calc R
C13 C 0.6325(6) 0.03218(16) 0.3456(4) 0.0420(11) Uani 1 1 d .
H13A H 0.6953 0.0164 0.3195 0.050 Uiso 1 1 calc R
C29 C 0.7028(6) 0.08409(16) -0.2200(4) 0.0453(12) Uani 1 1 d .
H29A H 0.6337 0.0636 -0.2267 0.054 Uiso 1 1 calc R
C38 C 0.1925(5) 0.19757(16) 0.0697(4) 0.0448(12) Uani 1 1 d .
H38A H 0.0899 0.2006 0.0537 0.054 Uiso 1 1 calc R
C6 C 0.9582(5) 0.05609(14) 0.5039(4) 0.0384(11) Uani 1 1 d .
H6A H 0.8862 0.0364 0.4971 0.046 Uiso 1 1 calc R
C46 C 1.0122(6) 0.31528(17) 0.0883(6) 0.0591(17) Uani 1 1 d .
H46A H 1.0909 0.3312 0.0831 0.071 Uiso 1 1 calc R
C31 C 0.8693(6) 0.11931(17) -0.2897(4) 0.0473(13) Uani 1 1 d .
H31A H 0.9154 0.1231 -0.3427 0.057 Uiso 1 1 calc R
C37 C 0.2539(5) 0.16088(15) 0.0956(4) 0.0405(11) Uani 1 1 d .
H37A H 0.1952 0.1387 0.0981 0.049 Uiso 1 1 calc R
C39 C 0.2782(5) 0.22977(15) 0.0668(4) 0.0409(11) Uani 1 1 d .
H39A H 0.2357 0.2548 0.0478 0.049 Uiso 1 1 calc R
C4 C 1.1925(6) 0.08198(18) 0.5945(4) 0.0488(14) Uani 1 1 d .
H4A H 1.2813 0.0801 0.6489 0.059 Uiso 1 1 calc R
C26 C 0.2489(5) 0.09049(18) -0.1432(4) 0.0489(13) Uani 1 1 d .
H26A H 0.1647 0.1066 -0.1630 0.059 Uiso 1 1 calc R
C41 C 0.4865(6) 0.29600(14) 0.0660(5) 0.0478(13) Uani 1 1 d .
H41A H 0.5699 0.3128 0.0682 0.072 Uiso 1 1 calc R
H41B H 0.4385 0.3053 0.1167 0.072 Uiso 1 1 calc R
H41C H 0.4172 0.2968 -0.0038 0.072 Uiso 1 1 calc R
C32 C 0.9002(6) 0.14349(16) -0.2054(4) 0.0452(12) Uani 1 1 d .
H32A H 0.9666 0.1645 -0.2006 0.054 Uiso 1 1 calc R
C48 C 0.8652(6) 0.28973(15) 0.1915(4) 0.0433(12) Uani 1 1 d .
C5 C 1.0885(6) 0.05344(17) 0.5829(4) 0.0475(13) Uani 1 1 d .
H5A H 1.1057 0.0318 0.6291 0.057 Uiso 1 1 calc R
C44 C 0.8141(6) 0.27148(15) 0.0084(4) 0.0436(12) Uani 1 1 d .
C25 C 0.2349(6) 0.05050(18) -0.1436(4) 0.0495(14) Uani 1 1 d .
H25A H 0.1409 0.0388 -0.1625 0.059 Uiso 1 1 calc R
C45 C 0.9300(7) 0.29517(17) 0.0031(5) 0.0565(15) Uani 1 1 d .
H45A H 0.9524 0.2974 -0.0610 0.068 Uiso 1 1 calc R
C47 C 0.9802(6) 0.31241(15) 0.1815(5) 0.0548(15) Uani 1 1 d .
H47A H 1.0383 0.3263 0.2403 0.066 Uiso 1 1 calc R
C9 C 0.5698(6) 0.09404(18) 0.4040(4) 0.0471(13) Uani 1 1 d .
H9A H 0.5891 0.1211 0.4179 0.057 Uiso 1 1 calc R
C3 C 1.1680(6) 0.11350(16) 0.5269(4) 0.0451(12) Uani 1 1 d .
H3A H 1.2399 0.1333 0.5348 0.054 Uiso 1 1 calc R
C30 C 0.7712(6) 0.08958(18) -0.2975(4) 0.0502(13) Uani 1 1 d .
H30A H 0.7496 0.0726 -0.3559 0.060 Uiso 1 1 calc R
C12 C 0.5103(6) 0.01553(18) 0.3650(4) 0.0536(15) Uani 1 1 d .
H12A H 0.4900 -0.0115 0.3514 0.064 Uiso 1 1 calc R
C10 C 0.4488(7) 0.0771(2) 0.4234(5) 0.0647(18) Uani 1 1 d .
H10A H 0.3862 0.0926 0.4505 0.078 Uiso 1 1 calc R
C50 C 0.8296(7) 0.28695(18) 0.2924(4) 0.0612(17) Uani 1 1 d .
H50A H 0.7458 0.2696 0.2842 0.092 Uiso 1 1 calc R
H50B H 0.8061 0.3130 0.3132 0.092 Uiso 1 1 calc R
H50C H 0.9136 0.2764 0.3460 0.092 Uiso 1 1 calc R
C11 C 0.4186(7) 0.0382(2) 0.4039(5) 0.0645(18) Uani 1 1 d .
H11A H 0.3353 0.0268 0.4169 0.077 Uiso 1 1 calc R
C49 C 0.7230(7) 0.2498(2) -0.0861(5) 0.0627(17) Uani 1 1 d .
H49A H 0.7614 0.2546 -0.1449 0.094 Uiso 1 1 calc R
H49B H 0.6220 0.2589 -0.1034 0.094 Uiso 1 1 calc R
H49C H 0.7263 0.2217 -0.0712 0.094 Uiso 1 1 calc R

loop_
_atom_site_aniso_label
_atom_site_aniso_U_11
_atom_site_aniso_U_22
_atom_site_aniso_U_33
_atom_site_aniso_U_23
_atom_site_aniso_U_13
_atom_site_aniso_U_12
Co1 0.0225(3) 0.0297(3) 0.0303(3) 0.0000(2) 0.0081(2) 0.0004(2)
Cl2 0.0448(7) 0.0445(7) 0.0300(6) -0.0042(5) 0.0123(5) -0.0014(5)
Cl1 0.0281(6) 0.0483(7) 0.0855(11) 0.0112(7) 0.0242(6) 0.0035(5)
N2 0.0236(17) 0.034(2) 0.0270(18) -0.0021(15) 0.0072(14) 0.0010(14)
N1 0.0233(17) 0.0284(18) 0.0273(18) 0.0018(14) 0.0087(14) 0.0008(14)
N3 0.0277(19) 0.033(2) 0.036(2) 0.0010(16) 0.0117(16) 0.0015(15)
C14 0.027(2) 0.031(2) 0.029(2) -0.0015(17) 0.0087(17) 0.0004(17)
C15 0.033(2) 0.029(2) 0.026(2) 0.0000(17) 0.0066(17) 0.0014(17)
C1 0.035(2) 0.036(2) 0.028(2) -0.0084(18) 0.0098(18) 0.0046(18)
C22 0.031(2) 0.039(2) 0.025(2) -0.0003(18) 0.0074(18) -0.0006(18)
C7 0.036(2) 0.027(2) 0.026(2) -0.0021(17) 0.0105(18) 0.0039(17)
C35 0.030(2) 0.033(2) 0.0210(19) 0.0001(17) 0.0083(16) 0.0013(17)
C16 0.027(2) 0.029(2) 0.035(2) -0.0036(18) 0.0073(18) 0.0038(17)
C40 0.028(2) 0.033(2) 0.031(2) -0.0016(18) 0.0085(18) 0.0051(17)
C36 0.030(2) 0.033(2) 0.033(2) 0.0030(18) 0.0118(18) 0.0004(18)
C17 0.031(2) 0.030(2) 0.027(2) -0.0046(17) 0.0093(17) 0.0011(17)
C27 0.040(3) 0.043(3) 0.032(2) 0.004(2) 0.007(2) 0.005(2)
C21 0.031(2) 0.029(2) 0.027(2) -0.0015(17) 0.0100(18) -0.0007(17)
C19 0.026(2) 0.025(2) 0.026(2) -0.0016(16) 0.0084(16) 0.0011(15)
C28 0.031(2) 0.033(2) 0.027(2) 0.0028(18) 0.0069(18) 0.0035(18)
C23 0.045(3) 0.034(2) 0.029(2) -0.0014(19) 0.007(2) -0.003(2)
C43 0.029(2) 0.031(2) 0.043(3) 0.008(2) 0.007(2) 0.0004(18)
C2 0.037(2) 0.039(3) 0.038(3) -0.006(2) 0.013(2) 0.004(2)
C33 0.038(3) 0.044(3) 0.038(3) -0.003(2) 0.012(2) -0.002(2)
C8 0.034(2) 0.049(3) 0.023(2) 0.0062(19) 0.0092(18) 0.007(2)
C42 0.035(2) 0.033(2) 0.033(2) -0.0014(18) 0.0100(19) 0.0001(18)
C18 0.027(2) 0.028(2) 0.029(2) 0.0005(17) 0.0079(17) -0.0003(16)
C34 0.034(2) 0.036(2) 0.035(2) 0.0022(19) 0.0081(19) -0.0065(19)
C24 0.047(3) 0.046(3) 0.032(2) -0.001(2) 0.006(2) -0.013(2)
C20 0.035(2) 0.038(3) 0.041(3) -0.006(2) 0.011(2) 0.0067(19)
C13 0.042(3) 0.049(3) 0.034(3) 0.002(2) 0.010(2) -0.003(2)
C29 0.055(3) 0.050(3) 0.035(3) -0.003(2) 0.021(2) -0.009(2)
C38 0.024(2) 0.053(3) 0.057(3) 0.011(3) 0.013(2) 0.008(2)
C6 0.041(3) 0.040(3) 0.031(2) 0.001(2) 0.005(2) 0.005(2)
C46 0.032(3) 0.049(3) 0.096(5) 0.015(3) 0.017(3) -0.004(2)
C31 0.045(3) 0.063(4) 0.039(3) 0.012(3) 0.020(2) 0.011(3)
C37 0.028(2) 0.047(3) 0.050(3) 0.007(2) 0.016(2) -0.002(2)
C39 0.030(2) 0.041(3) 0.052(3) 0.007(2) 0.013(2) 0.010(2)
C4 0.035(3) 0.074(4) 0.034(3) -0.010(3) 0.005(2) 0.014(3)
C26 0.030(3) 0.075(4) 0.036(3) 0.005(3) 0.000(2) 0.007(2)
C41 0.038(3) 0.033(3) 0.066(4) 0.008(2) 0.005(2) 0.007(2)
C32 0.042(3) 0.050(3) 0.050(3) 0.008(2) 0.024(2) 0.001(2)
C48 0.039(3) 0.036(3) 0.051(3) 0.005(2) 0.006(2) -0.005(2)
C5 0.051(3) 0.057(3) 0.031(3) 0.001(2) 0.005(2) 0.012(3)
C44 0.042(3) 0.040(3) 0.050(3) 0.005(2) 0.016(2) -0.001(2)
C25 0.040(3) 0.073(4) 0.032(3) -0.001(3) 0.005(2) -0.017(3)
C45 0.050(3) 0.056(3) 0.073(4) 0.016(3) 0.031(3) 0.003(3)
C47 0.043(3) 0.037(3) 0.075(4) 0.004(3) 0.003(3) -0.008(2)
C9 0.045(3) 0.060(3) 0.038(3) 0.003(2) 0.016(2) 0.010(2)
C3 0.035(3) 0.056(3) 0.044(3) -0.016(2) 0.012(2) -0.004(2)
C30 0.058(3) 0.063(4) 0.034(3) -0.006(2) 0.020(2) -0.001(3)
C12 0.048(3) 0.062(4) 0.044(3) 0.013(3) 0.003(3) -0.016(3)
C10 0.051(4) 0.102(6) 0.053(4) 0.013(4) 0.033(3) 0.009(3)
C50 0.079(4) 0.054(4) 0.042(3) -0.008(3) 0.005(3) -0.022(3)
C11 0.044(3) 0.103(6) 0.050(3) 0.022(3) 0.018(3) -0.013(3)
C49 0.074(4) 0.073(4) 0.049(3) 0.002(3) 0.032(3) -0.015(3)

loop_
_atom_type_symbol
_atom_type_description
_atom_type_scat_dispersion_real
_atom_type_scat_dispersion_imag
_atom_type_scat_source
C C 0.0033 0.0016 'International Tables Vol C Tables 4.2.6.8 and 6.1.1.4'
H H 0.0000 0.0000 'International Tables Vol C Tables 4.2.6.8 and 6.1.1.4'
N N 0.0061 0.0033 'International Tables Vol C Tables 4.2.6.8 and 6.1.1.4'
Cl Cl 0.1484 0.1585 'International Tables Vol C Tables 4.2.6.8 and 6.1.1.4'
Co Co 0.3494 0.9721 'International Tables Vol C Tables 4.2.6.8 and 6.1.1.4'

loop_
_geom_angle_atom_site_label_1
_geom_angle_atom_site_label_2
_geom_angle_atom_site_label_3
_geom_angle
N2 Co1 N3 74.87(14)
N2 Co1 N1 73.96(13)
N3 Co1 N1 140.68(14)
N2 Co1 Cl1 159.90(11)
N3 Co1 Cl1 101.60(10)
N1 Co1 Cl1 99.50(10)
N2 Co1 Cl2 88.00(11)
N3 Co1 Cl2 101.68(11)
N1 Co1 Cl2 100.57(10)
Cl1 Co1 Cl2 112.02(6)
C40 N2 C36 121.7(4)
C40 N2 Co1 118.4(3)
C36 N2 Co1 119.2(3)
C35 N1 C19 124.6(4)
C35 N1 Co1 115.6(3)
C19 N1 Co1 119.7(3)
C42 N3 C43 120.5(4)
C42 N3 Co1 115.0(3)
C43 N3 Co1 123.9(3)
C15 C14 C19 118.0(4)
C15 C14 C7 122.0(4)
C19 C14 C7 120.0(4)
C16 C15 C14 122.3(4)
C16 C15 H15A 118.8
C14 C15 H15A 118.8
C6 C1 C2 117.9(4)
C6 C1 C7 123.2(4)
C2 C1 C7 118.9(4)
C27 C22 C23 118.0(4)
C27 C22 C21 119.8(4)
C23 C22 C21 122.2(4)
C8 C7 C1 113.4(4)
C8 C7 C14 113.0(4)
C1 C7 C14 111.7(4)
C8 C7 H7A 106.0
C1 C7 H7A 106.0
C14 C7 H7A 106.0
N1 C35 C34 126.8(4)
N1 C35 C36 114.5(4)
C34 C35 C36 118.7(4)
C15 C16 C17 118.2(4)
C15 C16 C20 120.4(4)
C17 C16 C20 121.3(4)
N2 C40 C39 120.5(4)
N2 C40 C42 113.1(4)
C39 C40 C42 126.4(4)
N2 C36 C37 120.7(4)
N2 C36 C35 112.2(4)
C37 C36 C35 126.9(4)
C16 C17 C18 121.7(4)
C16 C17 H17A 119.1
C18 C17 H17A 119.1
C22 C27 C26 121.4(5)
C22 C27 H27A 119.3
C26 C27 H27A 119.3
C22 C21 C18 111.5(4)
C22 C21 C28 113.2(4)
C18 C21 C28 114.2(4)
C22 C21 H21A 105.7
C18 C21 H21A 105.7
C28 C21 H21A 105.7
C14 C19 C18 121.4(4)
C14 C19 N1 120.8(4)
C18 C19 N1 116.6(4)
C33 C28 C29 118.0(4)
C33 C28 C21 119.0(4)
C29 C28 C21 123.0(4)
C24 C23 C22 120.4(5)
C24 C23 H23A 119.8
C22 C23 H23A 119.8
C48 C43 C44 122.3(4)
C48 C43 N3 120.1(4)
C44 C43 N3 117.4(4)
C3 C2 C1 121.4(5)
C3 C2 H2A 119.3
C1 C2 H2A 119.3
C28 C33 C32 120.8(5)
C28 C33 H33A 119.6
C32 C33 H33A 119.6
C13 C8 C9 118.2(5)
C13 C8 C7 122.6(4)
C9 C8 C7 119.1(5)
N3 C42 C41 126.2(4)
N3 C42 C40 115.3(4)
C41 C42 C40 118.5(4)
C17 C18 C19 118.3(4)
C17 C18 C21 122.0(4)
C19 C18 C21 119.7(4)
C35 C34 H34A 109.5
C35 C34 H34B 109.5
H34A C34 H34B 109.5
C35 C34 H34C 109.5
H34A C34 H34C 109.5
H34B C34 H34C 109.5
C25 C24 C23 120.7(5)
C25 C24 H24A 119.6
C23 C24 H24A 119.6
C16 C20 H20A 109.5
C16 C20 H20B 109.5
H20A C20 H20B 109.5
C16 C20 H20C 109.5
H20A C20 H20C 109.5
H20B C20 H20C 109.5
C8 C13 C12 120.6(5)
C8 C13 H13A 119.7
C12 C13 H13A 119.7
C28 C29 C30 120.7(5)
C28 C29 H29A 119.7
C30 C29 H29A 119.7
C39 C38 C37 121.0(4)
C39 C38 H38A 119.5
C37 C38 H38A 119.5
C5 C6 C1 120.7(5)
C5 C6 H6A 119.7
C1 C6 H6A 119.7
C45 C46 C47 119.9(5)
C45 C46 H46A 120.1
C47 C46 H46A 120.1
C32 C31 C30 119.5(5)
C32 C31 H31A 120.3
C30 C31 H31A 120.3
C38 C37 C36 117.7(4)
C38 C37 H37A 121.1
C36 C37 H37A 121.1
C38 C39 C40 118.3(4)
C38 C39 H39A 120.8
C40 C39 H39A 120.8
C5 C4 C3 120.0(5)
C5 C4 H4A 120.0
C3 C4 H4A 120.0
C25 C26 C27 119.9(5)
C25 C26 H26A 120.0
C27 C26 H26A 120.0
C42 C41 H41A 109.5
C42 C41 H41B 109.5
H41A C41 H41B 109.5
C42 C41 H41C 109.5
H41A C41 H41C 109.5
H41B C41 H41C 109.5
C31 C32 C33 120.7(5)
C31 C32 H32A 119.6
C33 C32 H32A 119.6
C47 C48 C43 117.7(5)
C47 C48 C50 121.5(5)
C43 C48 C50 120.9(5)
C4 C5 C6 120.3(5)
C4 C5 H5A 119.9
C6 C5 H5A 119.9
C45 C44 C43 117.2(5)
C45 C44 C49 121.1(5)
C43 C44 C49 121.6(5)
C26 C25 C24 119.6(5)
C26 C25 H25A 120.2
C24 C25 H25A 120.2
C46 C45 C44 121.4(6)
C46 C45 H45A 119.3
C44 C45 H45A 119.3
C46 C47 C48 121.5(6)
C46 C47 H47A 119.3
C48 C47 H47A 119.3
C10 C9 C8 120.6(6)
C10 C9 H9A 119.7
C8 C9 H9A 119.7
C2 C3 C4 119.8(5)
C2 C3 H3A 120.1
C4 C3 H3A 120.1
C31 C30 C29 120.4(5)
C31 C30 H30A 119.8
C29 C30 H30A 119.8
C11 C12 C13 120.3(6)
C11 C12 H12A 119.9
C13 C12 H12A 119.9
C11 C10 C9 120.8(6)
C11 C10 H10A 119.6
C9 C10 H10A 119.6
C48 C50 H50A 109.5
C48 C50 H50B 109.5
H50A C50 H50B 109.5
C48 C50 H50C 109.5
H50A C50 H50C 109.5
H50B C50 H50C 109.5
C10 C11 C12 119.5(5)
C10 C11 H11A 120.2
C12 C11 H11A 120.2
C44 C49 H49A 109.5
C44 C49 H49B 109.5
H49A C49 H49B 109.5
C44 C49 H49C 109.5
H49A C49 H49C 109.5
H49B C49 H49C 109.5

loop_
_geom_bond_atom_site_label_1
_geom_bond_atom_site_label_2
_geom_bond_distance
Co1 N2 2.047(4)
Co1 N3 2.165(4)
Co1 N1 2.179(3)
Co1 Cl1 2.2334(14)
Co1 Cl2 2.3228(13)
N2 C40 1.337(5)
N2 C36 1.340(6)
N1 C35 1.283(5)
N1 C19 1.446(5)
N3 C42 1.282(6)
N3 C43 1.448(6)
C14 C15 1.394(6)
C14 C19 1.395(6)
C14 C7 1.532(6)
C15 C16 1.388(6)
C15 H15A 0.9500
C1 C6 1.390(6)
C1 C2 1.399(7)
C1 C7 1.523(6)
C22 C27 1.389(6)
C22 C23 1.396(6)
C22 C21 1.524(6)
C7 C8 1.507(6)
C7 H7A 1.0000
C35 C34 1.498(6)
C35 C36 1.505(6)
C16 C17 1.388(6)
C16 C20 1.517(6)
C40 C39 1.386(6)
C40 C42 1.488(6)
C36 C37 1.391(6)
C17 C18 1.397(6)
C17 H17A 0.9500
C27 C26 1.389(7)
C27 H27A 0.9500
C21 C18 1.530(6)
C21 C28 1.532(6)
C21 H21A 1.0000
C19 C18 1.399(6)
C28 C33 1.382(6)
C28 C29 1.388(7)
C23 C24 1.387(7)
C23 H23A 0.9500
C43 C48 1.389(7)
C43 C44 1.404(7)
C2 C3 1.371(7)
C2 H2A 0.9500
C33 C32 1.391(7)
C33 H33A 0.9500
C8 C13 1.393(7)
C8 C9 1.396(7)
C42 C41 1.483(6)
C34 H34A 0.9800
C34 H34B 0.9800
C34 H34C 0.9800
C24 C25 1.379(8)
C24 H24A 0.9500
C20 H20A 0.9800
C20 H20B 0.9800
C20 H20C 0.9800
C13 C12 1.395(7)
C13 H13A 0.9500
C29 C30 1.396(7)
C29 H29A 0.9500
C38 C39 1.382(7)
C38 C37 1.387(7)
C38 H38A 0.9500
C6 C5 1.388(7)
C6 H6A 0.9500
C46 C45 1.372(9)
C46 C47 1.378(9)
C46 H46A 0.9500
C31 C32 1.364(8)
C31 C30 1.369(8)
C31 H31A 0.9500
C37 H37A 0.9500
C39 H39A 0.9500
C4 C5 1.372(8)
C4 C3 1.386(8)
C4 H4A 0.9500
C26 C25 1.374(8)
C26 H26A 0.9500
C41 H41A 0.9800
C41 H41B 0.9800
C41 H41C 0.9800
C32 H32A 0.9500
C48 C47 1.388(7)
C48 C50 1.495(8)
C5 H5A 0.9500
C44 C45 1.394(7)
C44 C49 1.511(8)
C25 H25A 0.9500
C45 H45A 0.9500
C47 H47A 0.9500
C9 C10 1.390(8)
C9 H9A 0.9500
C3 H3A 0.9500
C30 H30A 0.9500
C12 C11 1.384(9)
C12 H12A 0.9500
C10 C11 1.371(10)
C10 H10A 0.9500
C50 H50A 0.9800
C50 H50B 0.9800
C50 H50C 0.9800
C11 H11A 0.9500
C49 H49A 0.9800
C49 H49B 0.9800
C49 H49C 0.9800

loop_
_geom_torsion_atom_site_label_1
_geom_torsion_atom_site_label_2
_geom_torsion_atom_site_label_3
_geom_torsion_atom_site_label_4
_geom_torsion
N3 Co1 N2 C40 -15.2(3)
N1 Co1 N2 C40 -171.0(3)
Cl1 Co1 N2 C40 -97.6(4)
Cl2 Co1 N2 C40 87.4(3)
N3 Co1 N2 C36 174.4(4)
N1 Co1 N2 C36 18.6(3)
Cl1 Co1 N2 C36 92.0(4)
Cl2 Co1 N2 C36 -83.0(3)
N2 Co1 N1 C35 -18.3(3)
N3 Co1 N1 C35 -57.0(4)
Cl1 Co1 N1 C35 -178.8(3)
Cl2 Co1 N1 C35 66.5(3)
N2 Co1 N1 C19 165.8(3)
N3 Co1 N1 C19 127.0(3)
Cl1 Co1 N1 C19 5.3(3)
Cl2 Co1 N1 C19 -109.4(3)
N2 Co1 N3 C42 15.9(3)
N1 Co1 N3 C42 54.4(4)
Cl1 Co1 N3 C42 175.5(3)
Cl2 Co1 N3 C42 -68.8(3)
N2 Co1 N3 C43 -173.0(4)
N1 Co1 N3 C43 -134.5(3)
Cl1 Co1 N3 C43 -13.4(4)
Cl2 Co1 N3 C43 102.3(3)
C19 C14 C15 C16 1.7(6)
C7 C14 C15 C16 -175.2(4)
C6 C1 C7 C8 28.3(6)
C2 C1 C7 C8 -152.5(4)
C6 C1 C7 C14 -100.8(5)
C2 C1 C7 C14 78.4(5)
C15 C14 C7 C8 -106.4(5)
C19 C14 C7 C8 76.7(5)
C15 C14 C7 C1 23.0(6)
C19 C14 C7 C1 -154.0(4)
C19 N1 C35 C34 8.7(7)
Co1 N1 C35 C34 -167.0(3)
C19 N1 C35 C36 -169.0(4)
Co1 N1 C35 C36 15.3(5)
C14 C15 C16 C17 -0.9(7)
C14 C15 C16 C20 176.1(4)
C36 N2 C40 C39 0.6(7)
Co1 N2 C40 C39 -169.6(4)
C36 N2 C40 C42 -177.1(4)
Co1 N2 C40 C42 12.8(5)
C40 N2 C36 C37 -2.4(7)
Co1 N2 C36 C37 167.7(4)
C40 N2 C36 C35 173.3(4)
Co1 N2 C36 C35 -16.6(5)
N1 C35 C36 N2 -0.2(5)
C34 C35 C36 N2 -178.0(4)
N1 C35 C36 C37 175.2(4)
C34 C35 C36 C37 -2.7(7)
C15 C16 C17 C18 0.3(6)
C20 C16 C17 C18 -176.6(4)
C23 C22 C27 C26 1.2(7)
C21 C22 C27 C26 -177.2(4)
C27 C22 C21 C18 133.3(4)
C23 C22 C21 C18 -45.1(6)
C27 C22 C21 C28 -96.4(5)
C23 C22 C21 C28 85.2(5)
C15 C14 C19 C18 -2.0(6)
C7 C14 C19 C18 175.0(4)
C15 C14 C19 N1 -169.3(4)
C7 C14 C19 N1 7.7(6)
C35 N1 C19 C14 -97.7(5)
Co1 N1 C19 C14 77.8(4)
C35 N1 C19 C18 94.4(5)
Co1 N1 C19 C18 -90.0(4)
C22 C21 C28 C33 154.3(4)
C18 C21 C28 C33 -76.8(5)
C22 C21 C28 C29 -24.0(6)
C18 C21 C28 C29 105.0(5)
C27 C22 C23 C24 -0.4(7)
C21 C22 C23 C24 178.0(4)
C42 N3 C43 C48 93.2(6)
Co1 N3 C43 C48 -77.4(5)
C42 N3 C43 C44 -90.8(5)
Co1 N3 C43 C44 98.5(4)
C6 C1 C2 C3 0.9(7)
C7 C1 C2 C3 -178.4(4)
C29 C28 C33 C32 1.4(7)
C21 C28 C33 C32 -176.9(4)
C1 C7 C8 C13 -85.0(5)
C14 C7 C8 C13 43.4(6)
C1 C7 C8 C9 94.1(5)
C14 C7 C8 C9 -137.5(4)
C43 N3 C42 C41 -4.3(7)
Co1 N3 C42 C41 167.1(4)
C43 N3 C42 C40 174.4(4)
Co1 N3 C42 C40 -14.2(5)
N2 C40 C42 N3 1.7(6)
C39 C40 C42 N3 -175.8(5)
N2 C40 C42 C41 -179.5(4)
C39 C40 C42 C41 3.0(7)
C16 C17 C18 C19 -0.6(6)
C16 C17 C18 C21 178.9(4)
C14 C19 C18 C17 1.5(6)
N1 C19 C18 C17 169.2(4)
C14 C19 C18 C21 -178.0(4)
N1 C19 C18 C21 -10.2(6)
C22 C21 C18 C17 104.7(5)
C28 C21 C18 C17 -25.1(6)
C22 C21 C18 C19 -75.9(5)
C28 C21 C18 C19 154.3(4)
C22 C23 C24 C25 -1.2(7)
C9 C8 C13 C12 1.0(7)
C7 C8 C13 C12 -179.9(4)
C33 C28 C29 C30 0.2(8)
C21 C28 C29 C30 178.4(5)
C2 C1 C6 C5 -1.2(7)
C7 C1 C6 C5 178.0(4)
C39 C38 C37 C36 -0.5(8)
N2 C36 C37 C38 2.3(7)
C35 C36 C37 C38 -172.7(5)
C37 C38 C39 C40 -1.2(8)
N2 C40 C39 C38 1.2(7)
C42 C40 C39 C38 178.5(5)
C22 C27 C26 C25 -0.4(8)
C30 C31 C32 C33 1.4(8)
C28 C33 C32 C31 -2.3(8)
C44 C43 C48 C47 -0.2(8)
N3 C43 C48 C47 175.6(4)
C44 C43 C48 C50 180.0(5)
N3 C43 C48 C50 -4.3(7)
C3 C4 C5 C6 -0.3(8)
C1 C6 C5 C4 1.0(8)
C48 C43 C44 C45 -0.7(7)
N3 C43 C44 C45 -176.5(4)
C48 C43 C44 C49 -179.0(5)
N3 C43 C44 C49 5.1(7)
C27 C26 C25 C24 -1.2(8)
C23 C24 C25 C26 2.0(8)
C47 C46 C45 C44 -0.3(9)
C43 C44 C45 C46 0.9(8)
C49 C44 C45 C46 179.3(6)
C45 C46 C47 C48 -0.5(9)
C43 C48 C47 C46 0.8(8)
C50 C48 C47 C46 -179.3(5)
C13 C8 C9 C10 -0.7(8)
C7 C8 C9 C10 -179.9(5)
C1 C2 C3 C4 -0.3(7)
C5 C4 C3 C2 0.0(8)
C32 C31 C30 C29 0.3(9)
C28 C29 C30 C31 -1.1(9)
C8 C13 C12 C11 -0.6(8)
C8 C9 C10 C11 0.0(9)
C9 C10 C11 C12 0.4(9)
C13 C12 C11 C10 -0.1(9)
